data_4301432
loop_
_publ_author_name
'Wen-Xiu Ni'
'Mian Li'
'Shun-Ze Zhan'
'Jin-Zhang Hou'
'Dan Li'

_publ_section_title
;
In Situ Immobilization of Metalloligands: A Synthetic Route to Homometallic
Mixed-Valence Coordination Polymers
;
_journal_name_full 'Inorganic Chemistry'
_journal_page_first 1433
_journal_page_last 1441
_journal_paper_doi 10.1021/ic8015244
_journal_volume 48
_journal_year 2009
_chemical_formula_sum 'C27.5 H17.5 Cu4 N11.5 O2'
_chemical_formula_weight 795.19
_chemical_name_systematic
; 
 ? 
;
_space_group_IT_number 14
_symmetry_cell_setting monoclinic
_symmetry_space_group_name_Hall '-P 2yab'
_symmetry_space_group_name_H-M 'P 1 21/a 1'
_atom_sites_solution_hydrogens geom
_atom_sites_solution_primary direct
_atom_sites_solution_secondary difmap
_audit_creation_method SHELXL-97
_cell_angle_alpha 90.00
_cell_angle_beta 100.8890(10)
_cell_angle_gamma 90.00
_cell_formula_units_Z 4
_cell_length_a 7.9468(6)
_cell_length_b 23.0945(16)
_cell_length_c 16.5554(11)
_cell_measurement_reflns_used 2504
_cell_measurement_temperature 293(2)
_cell_measurement_theta_max 21.8
_cell_measurement_theta_min 2.2
_cell_volume 2983.7(4)
_computing_cell_refinement 'Bruker SMART'
_computing_data_collection 'Bruker SMART'
_computing_data_reduction 'Bruker SAINT'
_computing_molecular_graphics 'Bruker SHELXTL'
_computing_publication_material 'Bruker SHELXTL'
_computing_structure_refinement 'SHELXL-97 (Sheldrick, 1997)'
_computing_structure_solution 'SHELXS-97 (Sheldrick, 1990)'
_diffrn_ambient_temperature 293(2)
_diffrn_measured_fraction_theta_full 0.983
_diffrn_measured_fraction_theta_max 0.983
_diffrn_measurement_device_type 'Bruker APEX area-dectector diffractometer'
_diffrn_measurement_method '\f and \w-scan'
_diffrn_radiation_monochromator graphite
_diffrn_radiation_source 'fine-focus sealed tube'
_diffrn_radiation_type MoK\a
_diffrn_radiation_wavelength 0.71073
_diffrn_reflns_av_R_equivalents 0.0446
_diffrn_reflns_av_sigmaI/netI 0.0632
_diffrn_reflns_limit_h_max 9
_diffrn_reflns_limit_h_min -10
_diffrn_reflns_limit_k_max 29
_diffrn_reflns_limit_k_min -22
_diffrn_reflns_limit_l_max 21
_diffrn_reflns_limit_l_min -20
_diffrn_reflns_number 18346
_diffrn_reflns_theta_full 27.50
_diffrn_reflns_theta_max 27.50
_diffrn_reflns_theta_min 1.25
_exptl_absorpt_coefficient_mu 2.861
_exptl_absorpt_correction_T_max 0.8702
_exptl_absorpt_correction_T_min 0.5014
_exptl_absorpt_correction_type multi-scan
_exptl_absorpt_process_details 'SADABS (Sheldrick, 1996)'
_exptl_crystal_colour brown
_exptl_crystal_density_diffrn 1.770
_exptl_crystal_density_meas ?
_exptl_crystal_density_method 'not measured'
_exptl_crystal_description slice
_exptl_crystal_F_000 1580
_exptl_crystal_size_max 0.28
_exptl_crystal_size_mid 0.13
_exptl_crystal_size_min 0.05
_refine_diff_density_max 0.531
_refine_diff_density_min -0.377
_refine_diff_density_rms 0.111
_refine_ls_extinction_method none
_refine_ls_goodness_of_fit_ref 1.004
_refine_ls_hydrogen_treatment constr
_refine_ls_matrix_type full
_refine_ls_number_parameters 400
_refine_ls_number_reflns 6743
_refine_ls_number_restraints 0
_refine_ls_restrained_S_all 1.004
_refine_ls_R_factor_all 0.0996
_refine_ls_R_factor_gt 0.0517
_refine_ls_shift/su_max 0.001
_refine_ls_shift/su_mean 0.000
_refine_ls_structure_factor_coef Fsqd
_refine_ls_weighting_details 'calc w=1/[\s^2^(Fo^2^)+(0.0883P)^2^+0.0000P] where P=(Fo^2^+2Fc^2^)/3'
_refine_ls_weighting_scheme calc
_refine_ls_wR_factor_gt 0.1308
_refine_ls_wR_factor_ref 0.1687
_reflns_number_gt 4025
_reflns_number_total 6743
_reflns_threshold_expression >2sigma(I)
_cod_data_source_file ic8015244_si_002_4.cif
_cod_data_source_block complex4
_cod_depositor_comments
;
The following automatic conversions were performed:
'_exptl_absorpt_correction_type' value 'Multi-scan' changed to
'multi-scan' according to
'/home/saulius/struct/CIF-dictionaries/cif_core.dic' dictionary named
'cif_core.dic' version 2.4.1 from 2010-06-29.

Automatic conversion script
Id: cif_fix_enum 1527 2010-12-29 10:47:43Z saulius 

The following automatic conversions were performed:

'_exptl_crystal_density_meas' value 'no' was changed to '?' - the
value is perceived as not measured.

Automatic conversion script
Id: cif_fix_values 3008 2015-01-20 13:52:24Z robertas 
;
_cod_original_sg_symbol_H-M 'P 21/a'
_cod_original_formula_sum 'C27.50 H17.50 Cu4 N11.50 O2'
_cod_database_code 4301432

loop_
_symmetry_equiv_pos_as_xyz
'x, y, z'
'x+1/2, -y+1/2, z'
'-x, -y, -z'
'-x-1/2, y-1/2, -z'

loop_
_atom_site_label
_atom_site_type_symbol
_atom_site_fract_x
_atom_site_fract_y
_atom_site_fract_z
_atom_site_U_iso_or_equiv
_atom_site_adp_type
_atom_site_occupancy
_atom_site_symmetry_multiplicity
_atom_site_calc_flag
_atom_site_refinement_flags
_atom_site_disorder_assembly
_atom_site_disorder_group
Cu1 Cu 0.79864(8) 0.36327(2) 0.64317(3) 0.04476(19) Uani 1 1 d . A .
Cu2 Cu 0.00952(10) 0.55458(3) 0.89811(4) 0.0688(2) Uani 1 1 d . . .
Cu3 Cu 0.09406(11) 0.76472(3) 0.88515(4) 0.0680(3) Uani 1 1 d . . .
Cu4 Cu -0.09133(12) 0.92748(4) 1.01871(5) 0.0819(3) Uani 1 1 d . . .
N1 N 1.0389(6) 0.3997(2) 0.5987(2) 0.0564(11) Uani 1 1 d . A .
N2 N 0.7927(5) 0.44864(16) 0.6643(2) 0.0431(9) Uani 1 1 d . . .
N3 N 0.6708(5) 0.47451(17) 0.6994(2) 0.0469(10) Uani 1 1 d . A .
N4 N 0.1994(6) 0.51506(18) 0.8473(2) 0.0535(11) Uani 1 1 d . A .
N5 N 0.9104(5) 0.32871(17) 0.7567(2) 0.0451(9) Uani 1 1 d . . .
N6 N 0.8279(5) 0.28314(17) 0.6138(2) 0.0460(10) Uani 1 1 d . . .
N7 N 0.7692(6) 0.26568(17) 0.5346(2) 0.0491(10) Uani 1 1 d . A .
N8 N 0.4614(7) 0.27847(19) 0.2416(2) 0.0633(13) Uani 1 1 d . . .
N9 N 0.0578(8) 0.6360(3) 0.8984(3) 0.0849(17) Uani 1 1 d . . .
O1 O 0.5623(4) 0.38158(13) 0.7099(2) 0.0506(8) Uani 1 1 d . . .
O2 O 0.6683(4) 0.36052(14) 0.52383(19) 0.0508(8) Uani 1 1 d . . .
C1 C 1.1544(9) 0.3737(3) 0.5625(4) 0.079(2) Uani 1 1 d . . .
H1 H 1.1489 0.3337 0.5560 0.095 Uiso 1 1 calc R . .
C2 C 1.2796(10) 0.4030(5) 0.5345(5) 0.107(3) Uani 1 1 d . . .
H2 H 1.3603 0.3836 0.5106 0.128 Uiso 1 1 calc R . .
C3 C 1.2837(9) 0.4612(5) 0.5424(4) 0.107(3) Uani 1 1 d . . .
H3 H 1.3681 0.4819 0.5228 0.128 Uiso 1 1 calc R . .
C4 C 1.1650(7) 0.4914(3) 0.5792(4) 0.0747(18) Uani 1 1 d . A .
H4 H 1.1680 0.5315 0.5849 0.090 Uiso 1 1 calc R . .
C5 C 1.0429(7) 0.4576(2) 0.6063(3) 0.0527(13) Uani 1 1 d . . .
C6 C 0.9092(7) 0.4820(2) 0.6445(3) 0.0486(12) Uani 1 1 d . A -1
H6 H 0.9072 0.5215 0.6548 0.058 Uiso 0.50 1 calc PR A -1
C7 C 0.5619(6) 0.4353(2) 0.7201(3) 0.0421(11) Uani 1 1 d . A .
C8 C 0.4329(6) 0.4628(2) 0.7639(3) 0.0411(11) Uani 1 1 d . . .
C9 C 0.4114(7) 0.5227(2) 0.7635(3) 0.0533(13) Uani 1 1 d . A .
H9 H 0.4764 0.5463 0.7357 0.064 Uiso 1 1 calc R . .
C10 C 0.2933(7) 0.5465(2) 0.8044(3) 0.0569(14) Uani 1 1 d . . .
H10 H 0.2779 0.5864 0.8022 0.068 Uiso 1 1 calc R A .
C11 C 0.2267(7) 0.4582(2) 0.8502(3) 0.0589(14) Uani 1 1 d . . .
H11 H 0.1682 0.4360 0.8828 0.071 Uiso 1 1 calc R A .
C12 C 0.3360(7) 0.4302(2) 0.8080(3) 0.0547(13) Uani 1 1 d . A .
H12 H 0.3446 0.3901 0.8091 0.066 Uiso 1 1 calc R . .
C13 C 0.9345(7) 0.3520(2) 0.8317(3) 0.0544(13) Uani 1 1 d . A .
H13 H 0.8967 0.3897 0.8370 0.065 Uiso 1 1 calc R . .
C14 C 1.0122(8) 0.3232(3) 0.9016(3) 0.0654(16) Uani 1 1 d . . .
H14 H 1.0277 0.3412 0.9527 0.079 Uiso 1 1 calc R A .
C15 C 1.0664(8) 0.2675(3) 0.8945(3) 0.0661(16) Uani 1 1 d . A .
H15 H 1.1212 0.2473 0.9407 0.079 Uiso 1 1 calc R . .
C16 C 1.0386(7) 0.2418(2) 0.8180(3) 0.0560(13) Uani 1 1 d . . .
H16 H 1.0729 0.2038 0.8120 0.067 Uiso 1 1 calc R A .
C17 C 0.9594(6) 0.2731(2) 0.7504(3) 0.0441(11) Uani 1 1 d . A .
C18 C 0.9131(6) 0.2490(2) 0.6678(3) 0.0482(12) Uani 1 1 d . A .
H18 H 0.9431 0.2117 0.6551 0.058 Uiso 1 1 calc R . .
C19 C 0.6866(6) 0.3100(2) 0.4942(3) 0.0449(11) Uani 1 1 d . A .
C20 C 0.6079(6) 0.2992(2) 0.4064(3) 0.0450(11) Uani 1 1 d . . .
C21 C 0.6117(8) 0.2445(2) 0.3712(3) 0.0648(16) Uani 1 1 d . A .
H21 H 0.6639 0.2137 0.4025 0.078 Uiso 1 1 calc R . .
C22 C 0.5386(8) 0.2365(2) 0.2909(3) 0.0679(17) Uani 1 1 d . . .
H22 H 0.5425 0.1996 0.2688 0.081 Uiso 1 1 calc R A .
C23 C 0.4543(8) 0.3302(2) 0.2763(3) 0.0643(16) Uani 1 1 d . . .
H23 H 0.3989 0.3600 0.2438 0.077 Uiso 1 1 calc R A .
C24 C 0.5235(4) 0.34243(11) 0.35668(14) 0.0607(15) Uani 1 1 d . A .
H24 H 0.5139 0.3794 0.3776 0.073 Uiso 1 1 calc R . .
C25 C 0.0850(4) 0.68416(11) 0.89610(14) 0.0604(15) Uani 1 1 d R . .
N10 N 0.0792(4) 0.83316(11) 0.94434(14) 0.0858(17) Uani 1 1 d R . .
N11 N -0.3344(4) 1.00612(11) 1.07811(14) 0.0834(16) Uani 1 1 d R . .
N6A N 0.9026(4) 0.59398(11) 0.67235(14) 0.117(5) Uani 0.50 1 d PR B 3
C6A C 0.9041(4) 0.54412(11) 0.65896(14) 0.066(3) Uani 0.50 1 d PR B 3
C26 C 0.0320(8) 0.8725(2) 0.9779(3) 0.0634(16) Uani 1 1 d . . .
C27 C -0.2318(7) 0.9767(2) 1.0582(3) 0.0573(14) Uani 1 1 d . . .

loop_
_atom_site_aniso_label
_atom_site_aniso_U_11
_atom_site_aniso_U_22
_atom_site_aniso_U_33
_atom_site_aniso_U_23
_atom_site_aniso_U_13
_atom_site_aniso_U_12
Cu1 0.0545(4) 0.0433(3) 0.0348(3) -0.0050(2) 0.0040(3) 0.0066(3)
Cu2 0.0750(5) 0.0691(5) 0.0688(5) -0.0029(4) 0.0302(4) 0.0077(4)
Cu3 0.0995(6) 0.0614(5) 0.0404(4) 0.0022(3) 0.0061(4) 0.0125(4)
Cu4 0.0984(7) 0.0776(6) 0.0684(5) -0.0096(4) 0.0124(5) 0.0175(5)
N1 0.056(3) 0.069(3) 0.043(2) 0.001(2) 0.005(2) 0.014(2)
N2 0.050(2) 0.041(2) 0.038(2) -0.0037(16) 0.0074(18) 0.0018(18)
N3 0.060(3) 0.041(2) 0.043(2) -0.0088(17) 0.016(2) 0.004(2)
N4 0.063(3) 0.048(3) 0.052(2) -0.0058(19) 0.019(2) 0.004(2)
N5 0.052(3) 0.043(2) 0.038(2) -0.0044(17) 0.0056(18) 0.0016(19)
N6 0.051(3) 0.046(2) 0.038(2) -0.0066(18) 0.0039(18) 0.0032(19)
N7 0.064(3) 0.047(2) 0.0322(19) -0.0086(17) 0.0003(19) 0.007(2)
N8 0.105(4) 0.047(3) 0.034(2) -0.0033(19) 0.003(2) -0.007(2)
N9 0.113(5) 0.085(4) 0.065(3) -0.002(3) 0.040(3) 0.025(3)
O1 0.061(2) 0.0372(19) 0.055(2) -0.0073(15) 0.0148(17) 0.0025(16)
O2 0.060(2) 0.049(2) 0.0402(17) -0.0101(15) -0.0002(16) 0.0115(16)
C1 0.064(4) 0.122(6) 0.053(3) 0.006(3) 0.015(3) 0.032(4)
C2 0.069(6) 0.184(10) 0.070(5) 0.013(6) 0.016(4) 0.059(6)
C3 0.039(4) 0.221(10) 0.060(4) 0.033(6) 0.009(3) -0.009(6)
C4 0.047(4) 0.111(5) 0.062(3) 0.020(3) -0.001(3) -0.026(3)
C5 0.049(3) 0.072(4) 0.035(2) 0.008(2) 0.002(2) 0.000(3)
C6 0.053(3) 0.047(3) 0.045(3) -0.002(2) 0.008(2) -0.003(2)
C7 0.046(3) 0.042(3) 0.036(2) -0.003(2) 0.002(2) 0.005(2)
C8 0.048(3) 0.040(3) 0.035(2) -0.0039(19) 0.008(2) -0.001(2)
C9 0.073(4) 0.037(3) 0.055(3) -0.001(2) 0.024(3) 0.006(2)
C10 0.073(4) 0.043(3) 0.057(3) 0.001(2) 0.020(3) 0.006(3)
C11 0.059(4) 0.054(3) 0.071(4) -0.003(3) 0.030(3) -0.006(3)
C12 0.063(4) 0.038(3) 0.064(3) -0.005(2) 0.017(3) -0.002(2)
C13 0.061(4) 0.052(3) 0.050(3) -0.013(2) 0.011(3) -0.005(2)
C14 0.088(4) 0.073(4) 0.033(3) -0.011(3) 0.009(3) -0.010(3)
C15 0.076(4) 0.075(4) 0.042(3) 0.008(3) -0.001(3) -0.004(3)
C16 0.066(4) 0.048(3) 0.050(3) 0.011(2) 0.002(3) -0.003(3)
C17 0.043(3) 0.050(3) 0.039(2) 0.000(2) 0.005(2) -0.001(2)
C18 0.052(3) 0.044(3) 0.047(3) -0.006(2) 0.003(2) 0.007(2)
C19 0.046(3) 0.049(3) 0.040(2) -0.011(2) 0.008(2) 0.002(2)
C20 0.056(3) 0.042(3) 0.036(2) -0.007(2) 0.009(2) -0.002(2)
C21 0.096(5) 0.053(3) 0.039(3) -0.005(2) -0.005(3) 0.015(3)
C22 0.107(5) 0.051(3) 0.042(3) -0.008(2) 0.002(3) 0.015(3)
C23 0.104(5) 0.044(3) 0.039(3) 0.006(2) -0.001(3) -0.003(3)
C24 0.100(5) 0.038(3) 0.040(3) -0.003(2) 0.003(3) -0.007(3)
C25 0.097(5) 0.047(3) 0.039(3) 0.002(2) 0.017(3) 0.018(3)
N10 0.093(4) 0.098(4) 0.061(3) 0.019(3) -0.003(3) -0.009(3)
N11 0.095(4) 0.083(4) 0.070(3) 0.012(3) 0.008(3) -0.020(3)
N6A 0.129(12) 0.054(7) 0.152(12) -0.023(7) -0.010(9) -0.007(7)
C6A 0.068(8) 0.075(8) 0.052(6) 0.001(6) 0.008(6) -0.015(6)
C26 0.085(4) 0.050(3) 0.057(3) -0.015(3) 0.015(3) 0.012(3)
C27 0.062(4) 0.059(3) 0.050(3) -0.005(3) 0.008(3) 0.014(3)

loop_
_atom_type_symbol
_atom_type_description
_atom_type_scat_dispersion_real
_atom_type_scat_dispersion_imag
_atom_type_scat_source
C C 0.0033 0.0016 'International Tables Vol C Tables 4.2.6.8 and 6.1.1.4'
H H 0.0000 0.0000 'International Tables Vol C Tables 4.2.6.8 and 6.1.1.4'
N N 0.0061 0.0033 'International Tables Vol C Tables 4.2.6.8 and 6.1.1.4'
O O 0.0106 0.0060 'International Tables Vol C Tables 4.2.6.8 and 6.1.1.4'
Cu Cu 0.3201 1.2651 'International Tables Vol C Tables 4.2.6.8 and 6.1.1.4'

loop_
_geom_angle_atom_site_label_1
_geom_angle_atom_site_label_2
_geom_angle_atom_site_label_3
_geom_angle
_geom_angle_site_symmetry_1
_geom_angle_site_symmetry_3
_geom_angle_publ_flag
N6 Cu1 N2 172.13(16) . . ?
N6 Cu1 O2 77.94(14) . . ?
N2 Cu1 O2 100.03(14) . . ?
N6 Cu1 N5 79.04(15) . . ?
N2 Cu1 N5 103.88(15) . . ?
O2 Cu1 N5 155.52(14) . . ?
N6 Cu1 N1 96.94(16) . . ?
N2 Cu1 N1 75.39(16) . . ?
O2 Cu1 N1 90.11(14) . . ?
N5 Cu1 N1 100.86(15) . . ?
N6 Cu1 O1 115.27(14) . . ?
N2 Cu1 O1 72.48(14) . . ?
O2 Cu1 O1 98.78(13) . . ?
N5 Cu1 O1 83.63(13) . . ?
N1 Cu1 O1 147.68(14) . . ?
N11 Cu2 N9 137.46(19) 4_557 . ?
N11 Cu2 N4 116.50(15) 4_557 . ?
N9 Cu2 N4 105.8(2) . . ?
C25 Cu3 N10 141.24(14) . . ?
C25 Cu3 N8 104.13(14) . 4_666 ?
N10 Cu3 N8 112.04(14) . 4_666 ?
C27 Cu4 C26 174.0(3) . . ?
C1 N1 C5 119.0(5) . . ?
C1 N1 Cu1 131.0(5) . . ?
C5 N1 Cu1 109.7(3) . . ?
C6 N2 N3 116.7(4) . . ?
C6 N2 Cu1 120.0(3) . . ?
N3 N2 Cu1 123.3(3) . . ?
C7 N3 N2 111.1(4) . . ?
C11 N4 C10 116.9(4) . . ?
C11 N4 Cu2 123.1(3) . . ?
C10 N4 Cu2 119.9(3) . . ?
C13 N5 C17 117.6(4) . . ?
C13 N5 Cu1 130.4(3) . . ?
C17 N5 Cu1 112.0(3) . . ?
C18 N6 N7 121.7(4) . . ?
C18 N6 Cu1 118.9(3) . . ?
N7 N6 Cu1 119.2(3) . . ?
C19 N7 N6 107.6(4) . . ?
C23 N8 C22 116.1(4) . . ?
C23 N8 Cu3 123.5(3) . 4_656 ?
C22 N8 Cu3 119.2(3) . 4_656 ?
C25 N9 Cu2 178.0(4) . . ?
C7 O1 Cu1 105.1(3) . . ?
C19 O2 Cu1 108.8(3) . . ?
N1 C1 C2 122.9(8) . . ?
C3 C2 C1 118.0(7) . . ?
C2 C3 C4 122.2(7) . . ?
C5 C4 C3 115.4(7) . . ?
N1 C5 C4 122.5(5) . . ?
N1 C5 C6 114.9(5) . . ?
C4 C5 C6 122.6(6) . . ?
N2 C6 C5 119.9(5) . . ?
O1 C7 N3 128.0(4) . . ?
O1 C7 C8 120.2(4) . . ?
N3 C7 C8 111.8(4) . . ?
C12 C8 C9 117.6(4) . . ?
C12 C8 C7 121.7(4) . . ?
C9 C8 C7 120.7(4) . . ?
C10 C9 C8 119.4(5) . . ?
N4 C10 C9 123.1(5) . . ?
N4 C11 C12 124.0(5) . . ?
C11 C12 C8 118.9(5) . . ?
N5 C13 C14 123.4(5) . . ?
C15 C14 C13 118.8(5) . . ?
C14 C15 C16 119.0(5) . . ?
C15 C16 C17 119.3(5) . . ?
N5 C17 C16 121.9(4) . . ?
N5 C17 C18 114.2(4) . . ?
C16 C17 C18 123.9(5) . . ?
N6 C18 C17 115.2(4) . . ?
O2 C19 N7 126.1(4) . . ?
O2 C19 C20 117.9(4) . . ?
N7 C19 C20 116.0(4) . . ?
C24 C20 C21 116.9(4) . . ?
C24 C20 C19 121.7(4) . . ?
C21 C20 C19 121.5(4) . . ?
C22 C21 C20 119.6(5) . . ?
N8 C22 C21 124.0(5) . . ?
N8 C23 C24 124.1(5) . . ?
C23 C24 C20 119.3(4) . . ?
N9 C25 Cu3 171.2(4) . . ?
C26 N10 Cu3 164.9(4) . . ?
C27 N11 Cu2 175.6(3) . 4_567 ?
N10 C26 Cu4 166.3(5) . . ?
N11 C27 Cu4 173.6(5) . . ?

loop_
_geom_bond_atom_site_label_1
_geom_bond_atom_site_label_2
_geom_bond_distance
_geom_bond_site_symmetry_2
_geom_bond_publ_flag
Cu1 N6 1.939(4) . ?
Cu1 N2 2.005(4) . ?
Cu1 O2 2.051(3) . ?
Cu1 N5 2.081(4) . ?
Cu1 N1 2.329(5) . ?
Cu1 O1 2.389(3) . ?
Cu2 N11 1.885(3) 4_557 ?
Cu2 N9 1.918(6) . ?
Cu2 N4 2.073(4) . ?
Cu3 C25 1.872(3) . ?
Cu3 N10 1.875(3) . ?
Cu3 N8 2.086(4) 4_666 ?
Cu4 C27 1.800(5) . ?
Cu4 C26 1.810(6) . ?
N1 C1 1.330(7) . ?
N1 C5 1.343(7) . ?
N2 C6 1.292(6) . ?
N2 N3 1.358(5) . ?
N3 C7 1.341(6) . ?
N4 C11 1.330(6) . ?
N4 C10 1.338(6) . ?
N5 C13 1.333(6) . ?
N5 C17 1.352(6) . ?
N6 C18 1.284(6) . ?
N6 N7 1.366(5) . ?
N7 C19 1.327(6) . ?
N8 C23 1.331(6) . ?
N8 C22 1.338(7) . ?
N8 Cu3 2.086(4) 4_656 ?
N9 C25 1.136(6) . ?
O1 C7 1.253(5) . ?
O2 C19 1.284(5) . ?
C1 C2 1.355(11) . ?
C2 C3 1.350(12) . ?
C3 C4 1.402(10) . ?
C4 C5 1.385(7) . ?
C5 C6 1.450(7) . ?
C7 C8 1.503(6) . ?
C8 C12 1.379(6) . ?
C8 C9 1.394(6) . ?
C9 C10 1.372(7) . ?
C11 C12 1.375(7) . ?
C13 C14 1.376(7) . ?
C14 C15 1.368(8) . ?
C15 C16 1.379(7) . ?
C16 C17 1.380(6) . ?
C17 C18 1.458(6) . ?
C19 C20 1.492(6) . ?
C20 C24 1.384(5) . ?
C20 C21 1.393(7) . ?
C21 C22 1.360(7) . ?
C23 C24 1.371(6) . ?
N10 C26 1.164(6) . ?
N11 C27 1.156(6) . ?
N11 Cu2 1.885(3) 4_567 ?
N6A C6A 1.1731 . ?
